data_4020088
loop_
_publ_author_name
'Sun-Liang Cui'
'Xu-Feng Lin'
'Yan-Guang Wang'

_journal_name_full 'Journal of Organic Chemistry'
_journal_page_first 2866
_journal_page_last 2869
_journal_paper_doi 10.1021/jo047823h
_journal_volume 70
_journal_year 2005
_chemical_formula_moiety 'C23 H17 N3 O2 '
_chemical_formula_sum 'C23 H17 N3 O2'
_chemical_formula_weight 367.41
_space_group_IT_number 14
_symmetry_cell_setting monoclinic
_symmetry_space_group_name_Hall '-P 2yn'
_symmetry_space_group_name_H-M 'P 1 21/n 1'
_cell_angle_alpha 90
_cell_angle_beta 95.5013(4)
_cell_angle_gamma 90
_cell_formula_units_Z 8
_cell_length_a 12.3996(2)
_cell_length_b 9.3240(1)
_cell_length_c 33.2240(5)
_cell_measurement_reflns_used 18805
_cell_measurement_temperature 295.1
_cell_measurement_theta_max 27.5
_cell_measurement_theta_min 1.2
_cell_volume 3823.46(9)
_diffrn_detector_area_resol_mean 10.00
_diffrn_measured_fraction_theta_full 0.9532
_diffrn_measured_fraction_theta_max 0.9421
_diffrn_measurement_device_type 'Rigaku RAXIS-RAPID'
_diffrn_measurement_method \w
_diffrn_radiation_type 'Mo K\a'
_diffrn_radiation_wavelength 0.7107
_diffrn_reflns_av_R_equivalents 0.047
_diffrn_reflns_limit_h_max 16
_diffrn_reflns_limit_h_min -15
_diffrn_reflns_limit_k_max 11
_diffrn_reflns_limit_k_min -12
_diffrn_reflns_limit_l_max 43
_diffrn_reflns_limit_l_min -42
_diffrn_reflns_number 26777
_diffrn_reflns_theta_full 26.00
_diffrn_reflns_theta_max 27.48
_exptl_absorpt_coefficient_mu 0.083
_exptl_absorpt_correction_type none
_exptl_crystal_colour colorless
_exptl_crystal_density_diffrn 1.276
_exptl_crystal_density_meas ?
_exptl_crystal_density_method 'not measured'
_exptl_crystal_description needle
_exptl_crystal_F_000 1536.00
_exptl_crystal_size_max 0.30
_exptl_crystal_size_mid 0.12
_exptl_crystal_size_min 0.11
_refine_diff_density_max 0.26
_refine_diff_density_min -0.22
_refine_ls_extinction_coef 182(67)
_refine_ls_extinction_method 'Larson (1970) Crystallographic Computing eq. 22'
_refine_ls_goodness_of_fit_ref 1.004
_refine_ls_hydrogen_treatment refall
_refine_ls_number_parameters 506
_refine_ls_number_reflns 3415
_refine_ls_R_factor_gt 0.0510
_refine_ls_shift/su_max 0.0000
_refine_ls_structure_factor_coef Fsqd
_refine_ls_weighting_details 'w = 1/[0.0024Fo^2^ + 1.0000\s(Fo^2^)]/(4Fo^2^)'
_refine_ls_weighting_scheme calc
_refine_ls_wR_factor_ref 0.1310
_reflns_number_gt 3415
_reflns_number_total 8331
_reflns_threshold_expression F^2^>2.0\s(F^2^)
_cod_original_sg_symbol_H-M 'P 21/n'
_cod_original_formula_sum 'C23 H17 N3 O2 '
_cod_database_code 4020088

loop_
_symmetry_equiv_pos_site_id
_symmetry_equiv_pos_as_xyz
1 +X,+Y,+Z
2 1/2-X,1/2+Y,1/2-Z
3 -X,-Y,-Z
4 1/2+X,1/2-Y,1/2+Z

loop_
_atom_site_label
_atom_site_type_symbol
_atom_site_fract_x
_atom_site_fract_y
_atom_site_fract_z
_atom_site_U_iso_or_equiv
_atom_site_adp_type
_atom_site_occupancy
_atom_site_symmetry_multiplicity
_atom_site_calc_flag
_atom_site_refinement_flags
_atom_site_disorder_assembly
_atom_site_disorder_group
O(1) O 0.0545(2) 1.1272(3) 0.18233(9) 0.0770(9) Uani 1.00 1 d . . .
O(2) O -0.0097(2) 0.9173(4) 0.1607(1) 0.110(1) Uani 1.00 1 d . . .
O(3) O 0.2931(2) 0.3304(3) 0.24683(9) 0.087(1) Uani 1.00 1 d . . .
O(4) O 0.2227(2) 0.4937(4) 0.2033(1) 0.099(1) Uani 1.00 1 d . . .
N(1) N 0.5319(3) 0.9521(4) 0.2144(1) 0.079(1) Uani 1.00 1 d . . .
N(2) N 0.7528(2) 0.8803(3) 0.16514(9) 0.069(1) Uani 1.00 1 d . . .
N(4) N 0.8920(3) 0.7621(4) 0.0846(1) 0.079(1) Uani 1.00 1 d . . .
N(5) N 0.7481(3) 0.5906(4) 0.2461(1) 0.088(1) Uani 1.00 1 d . . .
N(6) N 0.9801(2) 0.5520(3) 0.19425(9) 0.067(1) Uani 1.00 1 d . . .
N(8) N 1.1165(3) 0.4725(4) 0.1103(1) 0.086(1) Uani 1.00 1 d . . .
C(1) C -0.0438(3) 1.1480(5) 0.2021(1) 0.085(2) Uani 1.00 1 d . . .
C(2) C 0.0609(3) 1.0060(5) 0.1625(1) 0.063(1) Uani 1.00 1 d . . .
C(3) C 0.1661(3) 0.9839(4) 0.1451(1) 0.055(1) Uani 1.00 1 d . . .
C(4) C 0.2471(3) 1.0874(4) 0.1481(1) 0.057(1) Uani 1.00 1 d . . .
C(5) C 0.3465(3) 1.0559(4) 0.1351(1) 0.056(1) Uani 1.00 1 d . . .
C(6) C 0.3689(3) 0.9234(4) 0.1189(1) 0.050(1) Uani 1.00 1 d . . .
C(7) C 0.2847(3) 0.8226(4) 0.1141(1) 0.057(1) Uani 1.00 1 d . . .
C(8) C 0.1847(3) 0.8540(4) 0.1271(1) 0.062(1) Uani 1.00 1 d . . .
C(9) C 0.4804(3) 0.8856(4) 0.1091(1) 0.050(1) Uani 1.00 1 d . . .
C(10) C 0.5640(3) 0.8947(4) 0.1406(1) 0.049(1) Uani 1.00 1 d . . .
C(11) C 0.5421(3) 0.9285(4) 0.1812(1) 0.057(1) Uani 1.00 1 d . . .
C(12) C 0.6731(3) 0.8674(4) 0.1348(1) 0.051(1) Uani 1.00 1 d . . .
C(13) C 0.6942(3) 0.8235(4) 0.0959(1) 0.051(1) Uani 1.00 1 d . . .
C(14) C 0.8040(3) 0.7885(4) 0.0892(1) 0.058(1) Uani 1.00 1 d . . .
C(15) C 0.6119(3) 0.8115(4) 0.0642(1) 0.056(1) Uani 1.00 1 d . . .
C(16) C 0.6425(3) 0.7656(4) 0.0235(1) 0.061(1) Uani 1.00 1 d . . .
C(17) C 0.6070(4) 0.6395(5) 0.0063(1) 0.090(2) Uani 1.00 1 d . . .
C(18) C 0.6392(5) 0.5967(6) -0.0312(1) 0.108(2) Uani 1.00 1 d . . .
C(19) C 0.7055(5) 0.6787(7) -0.0507(1) 0.106(2) Uani 1.00 1 d . . .
C(20) C 0.7451(4) 0.8040(7) -0.0335(1) 0.105(2) Uani 1.00 1 d . . .
C(21) C 0.7138(4) 0.8487(5) 0.0037(1) 0.081(2) Uani 1.00 1 d . . .
C(22) C 0.5038(3) 0.8435(4) 0.0702(1) 0.053(1) Uani 1.00 1 d . . .
C(23) C 0.4169(3) 0.8413(5) 0.0354(1) 0.081(1) Uani 1.00 1 d . . .
C(24) C 0.1930(3) 0.3296(6) 0.2662(1) 0.106(2) Uani 1.00 1 d . . .
C(25) C 0.2963(3) 0.4186(5) 0.2160(1) 0.064(1) Uani 1.00 1 d . . .
C(26) C 0.4021(3) 0.4125(4) 0.1984(1) 0.054(1) Uani 1.00 1 d . . .
C(27) C 0.4850(3) 0.3253(4) 0.2140(1) 0.062(1) Uani 1.00 1 d . . .
C(28) C 0.5830(3) 0.3277(4) 0.1981(1) 0.063(1) Uani 1.00 1 d . . .
C(29) C 0.6009(3) 0.4162(4) 0.1660(1) 0.048(1) Uani 1.00 1 d . . .
C(30) C 0.5165(3) 0.5015(4) 0.1497(1) 0.066(1) Uani 1.00 1 d . . .
C(31) C 0.4176(3) 0.4981(5) 0.1656(1) 0.069(1) Uani 1.00 1 d . . .
C(32) C 0.7107(3) 0.4240(4) 0.1515(1) 0.048(1) Uani 1.00 1 d . . .
C(33) C 0.7932(3) 0.4877(4) 0.17766(9) 0.048(1) Uani 1.00 1 d . . .
C(34) C 0.7669(3) 0.5453(4) 0.2157(1) 0.059(1) Uani 1.00 1 d . . .
C(35) C 0.9003(3) 0.4965(4) 0.1679(1) 0.050(1) Uani 1.00 1 d . . .
C(36) C 0.9209(3) 0.4454(4) 0.1294(1) 0.048(1) Uani 1.00 1 d . . .
C(37) C 1.0291(3) 0.4578(4) 0.1180(1) 0.060(1) Uani 1.00 1 d . . .
C(38) C 0.8403(3) 0.3830(4) 0.1032(1) 0.050(1) Uani 1.00 1 d . . .
C(39) C 0.8686(3) 0.3267(4) 0.0637(1) 0.056(1) Uani 1.00 1 d . . .
C(40) C 0.8955(4) 0.1854(5) 0.0599(1) 0.092(2) Uani 1.00 1 d . . .
C(41) C 0.9200(5) 0.1308(6) 0.0234(2) 0.111(2) Uani 1.00 1 d . . .
C(42) C 0.9199(4) 0.2185(7) -0.0094(1) 0.096(2) Uani 1.00 1 d . . .
C(43) C 0.8934(4) 0.3576(6) -0.0065(1) 0.097(2) Uani 1.00 1 d . . .
C(44) C 0.8673(4) 0.4126(5) 0.0304(1) 0.080(1) Uani 1.00 1 d . . .
C(45) C 0.7339(3) 0.3699(4) 0.1140(1) 0.053(1) Uani 1.00 1 d . . .
C(46) C 0.6474(3) 0.2932(5) 0.0867(1) 0.080(1) Uani 1.00 1 d . . .
H(1) H 0.7358 0.9094 0.1918 0.083 Uiso 1.00 1 c R . .
H(2) H 0.8272 0.8601 0.1603 0.083 Uiso 1.00 1 c R . .
H(3) H 0.9638 0.5867 0.2205 0.081 Uiso 1.00 1 c R . .
H(4) H 1.0536 0.5567 0.1867 0.081 Uiso 1.00 1 c R . .
H(5) H -0.0321 1.1103 0.2294 0.104 Uiso 1.00 1 c R . .
H(6) H -0.0609 1.2494 0.2031 0.104 Uiso 1.00 1 c R . .
H(7) H -0.1036 1.0974 0.1874 0.104 Uiso 1.00 1 c R . .
H(8) H 0.2323 1.1811 0.1590 0.069 Uiso 1.00 1 c R . .
H(9) H 0.4036 1.1274 0.1375 0.067 Uiso 1.00 1 c R . .
H(10) H 0.2972 0.7316 0.1012 0.069 Uiso 1.00 1 c R . .
H(11) H 0.1268 0.7839 0.1240 0.074 Uiso 1.00 1 c R . .
H(12) H 0.5586 0.5795 0.0202 0.109 Uiso 1.00 1 c R . .
H(13) H 0.6127 0.5076 -0.0436 0.130 Uiso 1.00 1 c R . .
H(14) H 0.7272 0.6492 -0.0767 0.128 Uiso 1.00 1 c R . .
H(15) H 0.7951 0.8616 -0.0474 0.127 Uiso 1.00 1 c R . .
H(16) H 0.7399 0.9383 0.0159 0.099 Uiso 1.00 1 c R . .
H(17) H 0.4146 0.9337 0.0220 0.098 Uiso 1.00 1 c R . .
H(18) H 0.4329 0.7670 0.0164 0.097 Uiso 1.00 1 c R . .
H(19) H 0.3473 0.8220 0.0454 0.097 Uiso 1.00 1 c R . .
H(20) H 0.1438 0.2588 0.2533 0.130 Uiso 1.00 1 c R . .
H(21) H 0.2088 0.3060 0.2946 0.130 Uiso 1.00 1 c R . .
H(22) H 0.1597 0.4237 0.2637 0.130 Uiso 1.00 1 c R . .
H(23) H 0.4732 0.2619 0.2363 0.075 Uiso 1.00 1 c R . .
H(24) H 0.6421 0.2680 0.2097 0.075 Uiso 1.00 1 c R . .
H(25) H 0.5280 0.5637 0.1271 0.080 Uiso 1.00 1 c R . .
H(26) H 0.3581 0.5570 0.1540 0.083 Uiso 1.00 1 c R . .
H(27) H 0.8956 0.1234 0.0834 0.112 Uiso 1.00 1 c R . .
H(28) H 0.9391 0.0305 0.0208 0.136 Uiso 1.00 1 c R . .
H(29) H 0.9385 0.1813 -0.0351 0.117 Uiso 1.00 1 c R . .
H(30) H 0.8925 0.4196 -0.0300 0.117 Uiso 1.00 1 c R . .
H(31) H 0.8482 0.5129 0.0328 0.097 Uiso 1.00 1 c R . .
H(32) H 0.6088 0.3624 0.0690 0.097 Uiso 1.00 1 c R . .
H(33) H 0.6814 0.2224 0.0707 0.097 Uiso 1.00 1 c R . .
H(34) H 0.5970 0.2459 0.1030 0.097 Uiso 1.00 1 c R . .
